data_1512403
loop_
_publ_author_name
'Himanshu Sekhar Jena'
'Vadivelu Manivannan'

_publ_section_title
;
 Diastereoselectivity in dinuclear complexes of chiral tridentate ligands
;
_journal_name_full
;
Inorganica Chimica Acta
;
_journal_page_first 154
_journal_page_last 162
_journal_paper_doi 10.1016/j.ica.2012.04.017
_journal_volume 390
_journal_year 2012
_chemical_formula_moiety 'C38 H30 Cu2 N6 O8'
_chemical_formula_sum 'C38 H30 Cu2 N6 O8'
_chemical_formula_weight 825.78
_chemical_name_systematic
; 
 ? 
;
_space_group_IT_number 14
_symmetry_cell_setting monoclinic
_symmetry_space_group_name_Hall '-P 2ybc'
_symmetry_space_group_name_H-M 'P 1 21/c 1'
_atom_sites_solution_hydrogens geom
_atom_sites_solution_primary direct
_atom_sites_solution_secondary difmap
_audit_creation_method SHELXL-97
_cell_angle_alpha 90.00
_cell_angle_beta 113.5240(10)
_cell_angle_gamma 90.00
_cell_formula_units_Z 2
_cell_length_a 11.8705(3)
_cell_length_b 13.3174(3)
_cell_length_c 12.4683(3)
_cell_measurement_reflns_used 8414
_cell_measurement_temperature 296(2)
_cell_measurement_theta_max 27.24
_cell_measurement_theta_min 2.35
_cell_volume 1807.23(8)
_computing_structure_refinement 'SHELXL-97 (Sheldrick, 1997)'
_computing_structure_solution 'SHELXS-97 (Sheldrick, 1990)'
_diffrn_ambient_temperature 296(2)
_diffrn_measured_fraction_theta_full 1.00
_diffrn_measured_fraction_theta_max 1.00
_diffrn_radiation_monochromator graphite
_diffrn_radiation_source 'fine-focus sealed tube'
_diffrn_radiation_type MoK\a
_diffrn_radiation_wavelength 0.71073
_diffrn_reflns_av_R_equivalents 0.0250
_diffrn_reflns_av_sigmaI/netI 0.0299
_diffrn_reflns_limit_h_max 14
_diffrn_reflns_limit_h_min -14
_diffrn_reflns_limit_k_max 15
_diffrn_reflns_limit_k_min -15
_diffrn_reflns_limit_l_max 14
_diffrn_reflns_limit_l_min -14
_diffrn_reflns_number 28038
_diffrn_reflns_theta_full 25.15
_diffrn_reflns_theta_max 25.15
_diffrn_reflns_theta_min 1.87
_exptl_absorpt_coefficient_mu 1.239
_exptl_absorpt_correction_T_max 0.716
_exptl_absorpt_correction_T_min 0.628
_exptl_absorpt_correction_type multi-scan
_exptl_absorpt_process_details multi-scan
_exptl_crystal_colour Blue
_exptl_crystal_density_diffrn 1.518
_exptl_crystal_density_method 'not measured'
_exptl_crystal_description Block
_exptl_crystal_F_000 844.0
_exptl_crystal_size_max 0.45
_exptl_crystal_size_mid 0.32
_exptl_crystal_size_min 0.27
_refine_diff_density_max 0.693
_refine_diff_density_min -0.519
_refine_diff_density_rms 0.055
_refine_ls_extinction_method none
_refine_ls_goodness_of_fit_ref 1.000
_refine_ls_hydrogen_treatment mixed
_refine_ls_matrix_type full
_refine_ls_number_parameters 304
_refine_ls_number_reflns 3231
_refine_ls_number_restraints 0
_refine_ls_restrained_S_all 1.000
_refine_ls_R_factor_all 0.0997
_refine_ls_R_factor_gt 0.0432
_refine_ls_shift/su_max 0.001
_refine_ls_shift/su_mean 0.000
_refine_ls_structure_factor_coef Fsqd
_refine_ls_weighting_details 'calc w=1/[\s^2^(Fo^2^)+(0.0690P)^2^+0.5150P] where P=(Fo^2^+2Fc^2^)/3'
_refine_ls_weighting_scheme calc
_refine_ls_wR_factor_gt 0.1200
_refine_ls_wR_factor_ref 0.1468
_reflns_number_gt 2379
_reflns_number_total 3231
_reflns_threshold_expression >2sigma(I)
_cod_data_source_file ICA-2012-390-154-162-1.cif
_cod_data_source_block Compound_1
_cod_depositor_comments
;
The following automatic conversions were performed:

'_symmetry_cell_setting' value 'Monoclinic' changed to 'monoclinic'
according to the built-in table from CIF Core dictionary named
'cif_core.dic' version 2.4.1 from 2010-06-29.

Automatic conversion script
Id: cif_fix_values 1891 2012-01-12 08:04:46Z andrius 
;
_cod_original_sg_symbol_H-M P2(1)/c
_cod_database_code 1512403

loop_
_symmetry_equiv_pos_as_xyz
'x, y, z'
'-x, y+1/2, -z+1/2'
'-x, -y, -z'
'x, -y-1/2, z-1/2'

loop_
_atom_site_label
_atom_site_type_symbol
_atom_site_fract_x
_atom_site_fract_y
_atom_site_fract_z
_atom_site_U_iso_or_equiv
_atom_site_adp_type
_atom_site_occupancy
_atom_site_symmetry_multiplicity
_atom_site_calc_flag
Cu1 Cu 0.06816(3) 0.41872(2) 0.63854(2) 0.05678(13) Uani 1 1 d
O1 O 0.09867(19) 0.53535(14) 0.72972(15) 0.0718(5) Uani 1 1 d
O2 O -0.09255(19) 0.48292(15) 0.52741(16) 0.0758(5) Uani 1 1 d
O3 O -0.1633(3) 0.4498(3) 0.6553(3) 0.1600(16) Uani 1 1 d
O4 O -0.2473(3) 0.5601(3) 0.5257(3) 0.1382(12) Uani 1 1 d
N1 N 0.04297(18) 0.29298(15) 0.54889(17) 0.0549(4) Uani 1 1 d
N2 N 0.20387(17) 0.34430(15) 0.75341(16) 0.0529(4) Uani 1 1 d
N3 N -0.1704(2) 0.4970(2) 0.5715(2) 0.0748(6) Uani 1 1 d
C1 C -0.0432(3) 0.2783(2) 0.4401(2) 0.0656(6) Uani 1 1 d
C2 C -0.0551(3) 0.1887(2) 0.3828(3) 0.0700(7) Uani 1 1 d
C3 C 0.0220(3) 0.1121(2) 0.4362(3) 0.0704(7) Uani 1 1 d
C4 C 0.1114(2) 0.1258(2) 0.5477(3) 0.0675(7) Uani 1 1 d
C5 C 0.1205(2) 0.21776(17) 0.6024(2) 0.0535(5) Uani 1 1 d
C6 C 0.2166(2) 0.23814(19) 0.7240(2) 0.0556(5) Uani 1 1 d
C7 C 0.3450(2) 0.2125(2) 0.7339(2) 0.0616(6) Uani 1 1 d
C8 C 0.4119(3) 0.1371(3) 0.8074(3) 0.0830(9) Uani 1 1 d
C9 C 0.5293(4) 0.1141(4) 0.8134(4) 0.1092(16) Uani 1 1 d
C10 C 0.5779(3) 0.1657(5) 0.7494(5) 0.1144(17) Uani 1 1 d
C11 C 0.5138(3) 0.2402(4) 0.6771(4) 0.0999(13) Uani 1 1 d
C12 C 0.3961(3) 0.2644(3) 0.6685(3) 0.0754(8) Uani 1 1 d
C13 C 0.2776(2) 0.3788(2) 0.8532(2) 0.0570(5) Uani 1 1 d
C14 C 0.2748(2) 0.4777(2) 0.8965(2) 0.0566(5) Uani 1 1 d
C15 C 0.3630(3) 0.5021(3) 1.0090(3) 0.0771(8) Uani 1 1 d
C16 C 0.3669(3) 0.5936(3) 1.0577(3) 0.0896(11) Uani 1 1 d
C17 C 0.2798(3) 0.6649(3) 0.9956(3) 0.0854(10) Uani 1 1 d
C18 C 0.1907(3) 0.6442(2) 0.8873(3) 0.0724(7) Uani 1 1 d
C19 C 0.1857(2) 0.5504(2) 0.8338(2) 0.0575(5) Uani 1 1 d
H1 H -0.097(3) 0.333(2) 0.407(3) 0.084(9) Uiso 1 1 d
H2 H -0.116(3) 0.180(3) 0.310(3) 0.097(11) Uiso 1 1 d
H3 H 0.010(3) 0.052(3) 0.398(3) 0.086(10) Uiso 1 1 d
H4 H 0.159(3) 0.079(2) 0.582(3) 0.072(9) Uiso 1 1 d
H6 H 0.191(2) 0.200(2) 0.766(2) 0.061(7) Uiso 1 1 d
H8 H 0.378(3) 0.103(2) 0.850(3) 0.068(9) Uiso 1 1 d
H9 H 0.558(4) 0.063(3) 0.860(4) 0.107(14) Uiso 1 1 d
H10 H 0.657(5) 0.145(4) 0.754(4) 0.152(17) Uiso 1 1 d
H11 H 0.550(3) 0.280(3) 0.633(3) 0.104(13) Uiso 1 1 d
H12 H 0.351(3) 0.316(3) 0.627(3) 0.092(11) Uiso 1 1 d
H13 H 0.339(3) 0.332(2) 0.906(2) 0.072(8) Uiso 1 1 d
H15 H 0.418(3) 0.453(2) 1.050(3) 0.081(9) Uiso 1 1 d
H16 H 0.423(5) 0.603(4) 1.126(4) 0.147(18) Uiso 1 1 d
H17 H 0.275(3) 0.724(3) 1.024(3) 0.103(12) Uiso 1 1 d
H18 H 0.128(3) 0.694(2) 0.847(3) 0.075(9) Uiso 1 1 d

loop_
_atom_site_aniso_label
_atom_site_aniso_U_11
_atom_site_aniso_U_22
_atom_site_aniso_U_33
_atom_site_aniso_U_23
_atom_site_aniso_U_13
_atom_site_aniso_U_12
Cu1 0.0644(2) 0.05020(19) 0.04616(17) -0.00071(11) 0.01199(13) 0.00724(12)
O1 0.0950(13) 0.0569(10) 0.0476(9) -0.0043(7) 0.0118(9) 0.0150(9)
O2 0.0812(12) 0.0777(13) 0.0571(10) 0.0000(9) 0.0155(9) 0.0226(10)
O3 0.130(3) 0.224(4) 0.126(3) 0.096(3) 0.050(2) 0.017(2)
O4 0.116(2) 0.166(3) 0.132(2) 0.058(2) 0.0495(19) 0.074(2)
N1 0.0609(11) 0.0478(10) 0.0522(10) 0.0002(8) 0.0184(9) -0.0006(8)
N2 0.0525(10) 0.0554(11) 0.0503(10) 0.0033(8) 0.0201(8) 0.0050(8)
N3 0.0619(13) 0.0876(17) 0.0696(14) 0.0113(12) 0.0207(11) 0.0152(12)
C1 0.0762(16) 0.0554(14) 0.0538(13) -0.0006(11) 0.0140(12) -0.0017(12)
C2 0.0761(17) 0.0643(17) 0.0627(15) -0.0100(12) 0.0206(14) -0.0085(13)
C3 0.0709(16) 0.0585(16) 0.0880(19) -0.0187(14) 0.0381(15) -0.0116(13)
C4 0.0566(14) 0.0510(15) 0.094(2) -0.0049(13) 0.0292(14) 0.0031(11)
C5 0.0501(11) 0.0478(12) 0.0659(13) 0.0008(10) 0.0268(10) -0.0024(9)
C6 0.0559(12) 0.0525(13) 0.0580(13) 0.0081(10) 0.0224(11) 0.0044(10)
C7 0.0532(12) 0.0614(15) 0.0638(14) -0.0055(11) 0.0167(11) 0.0063(10)
C8 0.0719(18) 0.084(2) 0.0767(19) 0.0021(17) 0.0120(15) 0.0224(15)
C9 0.080(2) 0.110(3) 0.101(3) -0.019(3) -0.002(2) 0.041(2)
C10 0.0563(18) 0.148(4) 0.123(3) -0.069(3) 0.019(2) 0.006(2)
C11 0.0641(19) 0.137(4) 0.102(3) -0.044(3) 0.037(2) -0.016(2)
C12 0.0630(16) 0.083(2) 0.083(2) -0.0119(16) 0.0316(15) -0.0022(14)
C13 0.0507(12) 0.0672(15) 0.0504(12) 0.0074(11) 0.0172(10) 0.0039(11)
C14 0.0536(12) 0.0688(15) 0.0482(11) -0.0048(10) 0.0211(10) -0.0065(10)
C15 0.0590(15) 0.100(2) 0.0597(15) -0.0108(15) 0.0102(12) -0.0032(15)
C16 0.0695(18) 0.118(3) 0.0681(19) -0.0312(19) 0.0140(16) -0.0129(18)
C17 0.086(2) 0.094(2) 0.081(2) -0.0363(19) 0.0391(18) -0.0179(18)
C18 0.0824(18) 0.0732(19) 0.0611(15) -0.0147(13) 0.0282(14) 0.0018(15)
C19 0.0650(13) 0.0617(14) 0.0468(11) -0.0046(10) 0.0234(11) -0.0041(11)

loop_
_atom_type_symbol
_atom_type_description
_atom_type_scat_dispersion_real
_atom_type_scat_dispersion_imag
_atom_type_scat_source
C C 0.0033 0.0016 'International Tables Vol C Tables 4.2.6.8 and 6.1.1.4'
H H 0.0000 0.0000 'International Tables Vol C Tables 4.2.6.8 and 6.1.1.4'
N N 0.0061 0.0033 'International Tables Vol C Tables 4.2.6.8 and 6.1.1.4'
O O 0.0106 0.0060 'International Tables Vol C Tables 4.2.6.8 and 6.1.1.4'
Cu Cu 0.3201 1.2651 'International Tables Vol C Tables 4.2.6.8 and 6.1.1.4'

loop_
_geom_angle_atom_site_label_1
_geom_angle_atom_site_label_2
_geom_angle_atom_site_label_3
_geom_angle
O1 Cu1 N2 94.18(8)
O1 Cu1 N1 177.18(8)
N2 Cu1 N1 83.00(8)
O1 Cu1 O2 88.09(8)
N2 Cu1 O2 170.46(9)
N1 Cu1 O2 94.69(8)
C19 O1 Cu1 127.78(17)
N3 O2 Cu1 114.46(16)
C5 N1 C1 119.1(2)
C5 N1 Cu1 115.69(16)
C1 N1 Cu1 125.24(17)
C13 N2 C6 118.8(2)
C13 N2 Cu1 124.98(18)
C6 N2 Cu1 116.10(14)
O3 N3 O4 124.0(3)
O3 N3 O2 119.6(3)
O4 N3 O2 116.4(3)
N1 C1 C2 122.0(3)
C3 C2 C1 119.5(3)
C2 C3 C4 119.4(3)
C3 C4 C5 119.3(3)
N1 C5 C4 120.8(2)
N1 C5 C6 117.2(2)
C4 C5 C6 122.1(2)
N2 C6 C5 107.90(18)
N2 C6 C7 113.1(2)
C5 C6 C7 111.8(2)
C8 C7 C12 119.1(3)
C8 C7 C6 120.7(3)
C12 C7 C6 120.2(2)
C7 C8 C9 119.5(4)
C10 C9 C8 120.6(4)
C9 C10 C11 120.7(4)
C10 C11 C12 120.0(5)
C7 C12 C11 120.1(4)
N2 C13 C14 125.8(2)
C15 C14 C19 119.0(3)
C15 C14 C13 117.9(3)
C19 C14 C13 123.1(2)
C16 C15 C14 122.1(3)
C15 C16 C17 118.8(3)
C18 C17 C16 121.4(3)
C17 C18 C19 121.1(3)
O1 C19 C18 118.2(2)
O1 C19 C14 124.1(2)
C18 C19 C14 117.7(2)

loop_
_geom_bond_atom_site_label_1
_geom_bond_atom_site_label_2
_geom_bond_distance
Cu1 O1 1.8728(18)
Cu1 N2 1.9460(18)
Cu1 N1 1.969(2)
Cu1 O2 2.0445(18)
O1 C19 1.312(3)
O2 N3 1.264(3)
O3 N3 1.193(4)
O4 N3 1.204(3)
N1 C5 1.343(3)
N1 C1 1.348(3)
N2 C13 1.287(3)
N2 C6 1.483(3)
C1 C2 1.368(4)
C2 C3 1.354(4)
C3 C4 1.384(4)
C4 C5 1.384(4)
C5 C6 1.515(3)
C6 C7 1.518(3)
C7 C8 1.377(4)
C7 C12 1.380(4)
C8 C9 1.400(6)
C9 C10 1.346(7)
C10 C11 1.352(7)
C11 C12 1.396(5)
C13 C14 1.429(4)
C14 C15 1.413(4)
C14 C19 1.417(4)
C15 C16 1.354(5)
C16 C17 1.390(5)
C17 C18 1.371(4)
C18 C19 1.405(4)
